data_4021080
loop_
_publ_author_name
'Xuefeng Guo'
'Yucheng Zhou'
'Deqing Zhang'
'Bing Yin'
'Zhiliang Liu'
'Caiming Liu'
'Zhengliang Lu'
'Yuanhe Huang'
'Daoben Zhu'

_publ_section_title
;
 7-Trifluoromethylquinoline-Functionalized Luminescent
 Photochromic Spiropyran with the Stable
 Merocyanine Species Both in Solution and in the Solid State
;
_journal_name_full 'Journal of Organic Chemistry'
_journal_page_first 8924
_journal_page_last 8931
_journal_paper_doi 10.1021/jo0487799
_journal_volume 69
_journal_year 2004
_chemical_formula_sum 'C23 H19 F3 N2 O'
_chemical_formula_weight 396.40
_space_group_IT_number 11
_symmetry_cell_setting monoclinic
_symmetry_space_group_name_Hall '-P 2yb'
_symmetry_space_group_name_H-M 'P 1 21/m 1'
_cell_angle_alpha 90.00
_cell_angle_beta 104.97(3)
_cell_angle_gamma 90.00
_cell_formula_units_Z 2
_cell_length_a 11.307(2)
_cell_length_b 6.9899(14)
_cell_length_c 12.560(3)
_cell_measurement_temperature 293(2)
_cell_volume 959.0(3)
_diffrn_ambient_temperature 293(2)
_exptl_crystal_density_diffrn 1.373
_cod_depositor_comments
;
The following automatic conversions were performed:
'_symmetry_cell_setting' value 'Monoclinic' changed to 'monoclinic'
according to '/home/saulius/struct/CIF-dictionaries/cif_core.dic'
dictionary named 'cif_core.dic' version 2.4.1 from 2010-06-29.

Automatic conversion script
Id: cif_fix_enum 1527 2010-12-29 10:47:43Z saulius 
;
_cod_original_sg_symbol_H-M 'P 21/m'
_cod_database_code 4021080

loop_
_symmetry_equiv_pos_as_xyz
'x, y, z'
'-x, y+1/2, -z'
'-x, -y, -z'
'x, -y-1/2, z'

loop_
_atom_site_label
_atom_site_type_symbol
_atom_site_fract_x
_atom_site_fract_y
_atom_site_fract_z
_atom_site_U_iso_or_equiv
_atom_site_adp_type
_atom_site_occupancy
_atom_site_symmetry_multiplicity
_atom_site_calc_flag
_atom_site_refinement_flags
_atom_site_disorder_assembly
_atom_site_disorder_group
C1 C 0.6327(8) 0.2500 -0.0581(8) 0.062(3) Uani 1 2 d S . .
H1A H 0.6028 0.2500 -0.1344 0.074 Uiso 1 2 calc SR . .
C2 C 0.7573(8) 0.2500 -0.0167(6) 0.049(2) Uani 1 2 d S . .
C3 C 0.8088(8) 0.2500 0.0938(6) 0.045(2) Uani 1 2 d S . .
C4 C 0.7215(8) 0.2500 0.1647(7) 0.050(2) Uani 1 2 d S . .
C5 C 0.7640(8) 0.2500 0.2769(8) 0.063(3) Uani 1 2 d S . .
H5A H 0.8477 0.2500 0.3100 0.076 Uiso 1 2 calc SR . .
C6 C 0.6809(9) 0.2500 0.3404(8) 0.076(3) Uani 1 2 d S . .
H6A H 0.7089 0.2500 0.4168 0.091 Uiso 1 2 calc SR . .
C7 C 0.5547(8) 0.2500 0.2905(6) 0.063(3) Uani 1 2 d S . .
C8 C 0.5154(8) 0.2500 0.1799(8) 0.074(3) Uani 1 2 d S . .
H8A H 0.4318 0.2500 0.1464 0.088 Uiso 1 2 calc SR . .
C9 C 0.6003(9) 0.2500 0.1137(8) 0.073(3) Uani 1 2 d S . .
C10 C 0.4701(12) 0.2500 0.3622(13) 0.135(9) Uani 1 2 d S . .
C11 C 0.8295(9) 0.2500 -0.0952(7) 0.073(3) Uani 1 2 d S . .
H11A H 0.7862 0.2500 -0.1690 0.087 Uiso 1 2 calc SR . .
C12 C 0.9546(8) 0.2500 -0.0744(8) 0.070(3) Uani 1 2 d S . .
H12A H 1.0012 0.2500 -0.0016 0.084 Uiso 1 2 calc SR . .
C13 C 1.1100(9) 0.2500 -0.4229(8) 0.070(3) Uani 1 2 d S . .
H13A H 1.0457 0.2500 -0.4864 0.084 Uiso 1 2 calc SR . .
C14 C 1.2256(9) 0.2500 -0.4301(8) 0.072(3) Uani 1 2 d S . .
H14A H 1.2408 0.2500 -0.4994 0.087 Uiso 1 2 calc SR . .
C15 C 1.3222(8) 0.2500 -0.3390(9) 0.072(3) Uani 1 2 d S . .
H15A H 1.4016 0.2500 -0.3473 0.087 Uiso 1 2 calc SR . .
C16 C 1.3029(8) 0.2500 -0.2312(8) 0.066(3) Uani 1 2 d S . .
H16A H 1.3668 0.2500 -0.1674 0.079 Uiso 1 2 calc SR . .
C17 C 1.1850(8) 0.2500 -0.2297(6) 0.049(2) Uani 1 2 d S . .
C18 C 1.0171(7) 0.2500 -0.1618(5) 0.040(2) Uani 1 2 d S . .
C19 C 0.9700(7) 0.2500 -0.2822(6) 0.055(3) Uani 1 2 d S . .
C20 C 1.0868(7) 0.2500 -0.3206(6) 0.046(2) Uani 1 2 d S . .
C21 C 0.8946(5) 0.0697(9) -0.3243(4) 0.067(2) Uani 1 1 d . . .
H21A H 0.8674 0.0736 -0.4033 0.100 Uiso 1 1 calc R . .
H21B H 0.8249 0.0646 -0.2941 0.100 Uiso 1 1 calc R . .
H21C H 0.9444 -0.0418 -0.3019 0.100 Uiso 1 1 calc R . .
C22 C 1.2190(7) 0.2500 -0.0191(6) 0.063(3) Uani 1 2 d S . .
H22A H 1.1697 0.2500 0.0328 0.094 Uiso 1 2 calc SR . .
H22B H 1.2697 0.3621 -0.0082 0.094 Uiso 0.50 1 calc PR . .
H22C H 1.2697 0.1379 -0.0082 0.094 Uiso 0.50 1 calc PR . .
N1 N 0.5510(6) 0.2500 0.0008(7) 0.082(3) Uani 1 2 d S . .
N2 N 1.1379(6) 0.2500 -0.1335(5) 0.049(2) Uani 1 2 d S . .
O1 O 0.9208(5) 0.2500 0.1442(4) 0.082(2) Uani 1 2 d S . .
F1 F 0.5095(7) 0.2500 0.4597(6) 0.186(5) Uani 1 2 d S . .
F2 F 0.4175(12) 0.065(2) 0.3593(13) 0.138(5) Uani 0.50 1 d P . .
F3 F 0.3635(13) 0.2500 0.3165(12) 0.303(12) Uani 1 2 d S . .

loop_
_atom_site_aniso_label
_atom_site_aniso_U_11
_atom_site_aniso_U_22
_atom_site_aniso_U_33
_atom_site_aniso_U_23
_atom_site_aniso_U_13
_atom_site_aniso_U_12
C1 0.038(5) 0.077(8) 0.074(6) 0.000 0.021(5) 0.000
C2 0.057(6) 0.043(7) 0.044(5) 0.000 0.010(5) 0.000
C3 0.043(5) 0.040(6) 0.045(5) 0.000 0.000(4) 0.000
C4 0.057(6) 0.049(7) 0.041(5) 0.000 0.009(5) 0.000
C5 0.051(6) 0.050(7) 0.090(8) 0.000 0.019(6) 0.000
C6 0.061(7) 0.076(9) 0.072(6) 0.000 -0.017(6) 0.000
C7 0.068(7) 0.081(8) 0.033(5) 0.000 -0.002(5) 0.000
C8 0.045(6) 0.095(9) 0.068(6) 0.000 -0.008(5) 0.000
C9 0.050(7) 0.097(9) 0.062(7) 0.000 -0.001(6) 0.000
C10 0.051(9) 0.29(3) 0.087(11) 0.000 0.058(9) 0.000
C11 0.067(7) 0.087(9) 0.059(6) 0.000 0.006(5) 0.000
C12 0.056(6) 0.070(8) 0.085(7) 0.000 0.020(6) 0.000
C13 0.072(7) 0.073(8) 0.066(6) 0.000 0.018(6) 0.000
C14 0.064(7) 0.094(9) 0.072(7) 0.000 0.039(6) 0.000
C15 0.048(6) 0.089(9) 0.090(7) 0.000 0.037(6) 0.000
C16 0.037(6) 0.074(8) 0.080(7) 0.000 0.003(5) 0.000
C17 0.052(6) 0.048(7) 0.040(5) 0.000 -0.002(5) 0.000
C18 0.048(5) 0.039(6) 0.035(5) 0.000 0.014(4) 0.000
C19 0.038(5) 0.081(8) 0.038(5) 0.000 -0.004(4) 0.000
C20 0.048(5) 0.052(7) 0.031(5) 0.000 -0.003(5) 0.000
C21 0.053(4) 0.087(5) 0.051(3) -0.010(3) -0.002(3) -0.024(4)
C22 0.034(5) 0.094(8) 0.048(5) 0.000 -0.012(4) 0.000
N1 0.040(5) 0.117(8) 0.081(6) 0.000 0.001(5) 0.000
N2 0.049(5) 0.031(5) 0.057(5) 0.000 -0.008(4) 0.000
O1 0.048(4) 0.142(7) 0.055(4) 0.000 0.012(3) 0.000
F1 0.154(8) 0.334(16) 0.083(6) 0.000 0.055(5) 0.000
F2 0.077(8) 0.151(13) 0.218(13) 0.033(9) 0.097(9) -0.036(8)
F3 0.162(15) 0.60(4) 0.194(14) 0.000 0.124(12) 0.000

loop_
_geom_bond_atom_site_label_1
_geom_bond_atom_site_label_2
_geom_bond_distance
_geom_bond_site_symmetry_2
_geom_bond_publ_flag
C1 N1 1.324(10) . ?
C1 C2 1.370(9) . ?
C2 C3 1.359(9) . ?
C2 C11 1.433(11) . ?
C3 O1 1.261(8) . ?
C3 C4 1.491(11) . ?
C4 C9 1.355(10) . ?
C4 C5 1.366(10) . ?
C5 C6 1.380(11) . ?
C6 C7 1.402(11) . ?
C7 C8 1.345(11) . ?
C7 C10 1.473(13) . ?
C8 C9 1.424(12) . ?
C9 N1 1.382(9) . ?
C10 F1 1.191(14) . ?
C10 F3 1.194(16) . ?
C10 F2 1.418(15) . ?
C10 F2 1.418(15) 4_565 ?
C11 C12 1.371(10) . ?
C12 C18 1.451(11) . ?
C13 C14 1.333(10) . ?
C13 C20 1.376(10) . ?
C14 C15 1.362(11) . ?
C15 C16 1.427(11) . ?
C16 C17 1.338(11) . ?
C17 C20 1.372(9) . ?
C17 N2 1.441(10) . ?
C18 N2 1.320(8) . ?
C18 C19 1.468(10) . ?
C19 C20 1.519(11) . ?
C19 C21 1.537(6) . ?
C19 C21 1.537(6) 4_565 ?
C22 N2 1.491(9) . ?
F2 F3 1.470(14) . ?
F3 F2 1.470(14) 4_565 ?
